data_1520015
loop_
_publ_author_name
'Moreno Pineda, Eufemio'
'Chilton, Nicholas F.'
'Tuna, Floriana'
'Winpenny, Richard E. P.'
'McInnes, Eric J. L.'

_publ_section_title
;
 Systematic Study of a Family of Butterfly-Like {M <sub>2</sub> Ln
 <sub>2</sub> } Molecular Magnets (M = Mg <sup>II</sup> , Mn
 <sup>III</sup> , Co <sup>II</sup> , Ni <sup>II</sup> , and Cu
 <sup>II</sup> ; Ln = Y <sup>III</sup> , Gd <sup>III</sup> , Tb
 <sup>III</sup> , Dy <sup>III</sup> , Ho <sup>III</sup> , and Er
 <sup>III</sup> )
;
_journal_issue 12
_journal_name_full 'Inorganic Chemistry'
_journal_page_first 5930
_journal_page_last 5941
_journal_paper_doi 10.1021/acs.inorgchem.5b00746
_journal_volume 54
_journal_year 2015
_chemical_formula_moiety 'C50 H90 Er2 Ni2 O22, 2(C6 H16 N)'
_chemical_formula_sum 'C62 H122 Er2 N2 Ni2 O22'
_chemical_formula_weight 1699.55
_space_group_crystal_system monoclinic
_space_group_IT_number 15
_space_group_name_Hall '-C 2yc'
_space_group_name_H-M_alt 'C 1 2/c 1'
_symmetry_space_group_name_Hall '-C 2yc'
_symmetry_space_group_name_H-M 'C 1 2/c 1'
_atom_sites_solution_hydrogens geom
_atom_sites_solution_primary direct
_audit_creation_date 2015-02-16
_audit_creation_method
;
Olex2 1.2
(compiled 2015.01.26 svn.r3151 for OlexSys, GUI svn.r4998)
;
_cell_angle_alpha 90
_cell_angle_beta 101.5961(12)
_cell_angle_gamma 90
_cell_formula_units_Z 4
_cell_length_a 20.7791(3)
_cell_length_b 21.3052(2)
_cell_length_c 18.3054(2)
_cell_measurement_reflns_used 12756
_cell_measurement_temperature 150.0(1)
_cell_measurement_theta_max 29.3390
_cell_measurement_theta_min 3.1460
_cell_volume 7938.45(17)
_computing_cell_refinement
;
CrysAlisPro, Agilent Technologies,
Version 1.171.36.32 (release 02-08-2013 CrysAlis171 .NET)
(compiled Aug  2 2013,16:46:58)
;
_computing_data_collection
;
CrysAlisPro, Agilent Technologies,
Version 1.171.36.32 (release 02-08-2013 CrysAlis171 .NET)
(compiled Aug  2 2013,16:46:58)
;
_computing_data_reduction
;
CrysAlisPro, Agilent Technologies,
Version 1.171.36.32 (release 02-08-2013 CrysAlis171 .NET)
(compiled Aug  2 2013,16:46:58)
;
_computing_molecular_graphics 'Olex2 (Dolomanov et al., 2009)'
_computing_publication_material 'Olex2 (Dolomanov et al., 2009)'
_computing_structure_refinement 'ShelXL (Sheldrick, 2008)'
_computing_structure_solution 'ShelXS (Sheldrick, 2008)'
_diffrn_ambient_temperature 150.0(1)
_diffrn_detector_area_resol_mean 10.3705
_diffrn_measured_fraction_theta_full 0.998
_diffrn_measured_fraction_theta_max 0.998
_diffrn_measurement_details
;
  1 omega   73.00   99.00   1.0000    3.0000
omega____ theta____ kappa____ phi______ frames
    -       11.6555 -178.0000 -150.0000 26

  2 omega  -27.00   38.00   1.0000    3.0000
omega____ theta____ kappa____ phi______ frames
    -       11.6555  -37.0000  -30.0000 65

  3 omega  -29.00   93.00   1.0000    3.0000
omega____ theta____ kappa____ phi______ frames
    -       11.6555   19.0000 -180.0000 122
;
_diffrn_measurement_device_type 'SuperNova, Single source at offset, Atlas'
_diffrn_measurement_method '\w scans'
_diffrn_orient_matrix_UB_11 -0.0135209000
_diffrn_orient_matrix_UB_12 0.0183130000
_diffrn_orient_matrix_UB_13 -0.0317392000
_diffrn_orient_matrix_UB_21 0.0287828000
_diffrn_orient_matrix_UB_22 -0.0049483000
_diffrn_orient_matrix_UB_23 -0.0145258000
_diffrn_orient_matrix_UB_31 -0.0142482000
_diffrn_orient_matrix_UB_32 -0.0273541000
_diffrn_orient_matrix_UB_33 -0.0186074000
_diffrn_radiation_monochromator mirror
_diffrn_radiation_type MoK\a
_diffrn_radiation_wavelength 0.71073
_diffrn_reflns_av_R_equivalents 0.0366
_diffrn_reflns_av_unetI/netI 0.0438
_diffrn_reflns_Laue_measured_fraction_full 0.998
_diffrn_reflns_Laue_measured_fraction_max 0.998
_diffrn_reflns_limit_h_max 20
_diffrn_reflns_limit_h_min -25
_diffrn_reflns_limit_k_max 26
_diffrn_reflns_limit_k_min -26
_diffrn_reflns_limit_l_max 22
_diffrn_reflns_limit_l_min -22
_diffrn_reflns_number 21955
_diffrn_reflns_point_group_measured_fraction_full 0.998
_diffrn_reflns_point_group_measured_fraction_max 0.998
_diffrn_reflns_theta_full 25.242
_diffrn_reflns_theta_max 26.372
_diffrn_reflns_theta_min 3.038
_diffrn_source 'SuperNova (Mo) X-ray Source'
_exptl_absorpt_coefficient_mu 2.624
_exptl_absorpt_correction_T_max 1.00000
_exptl_absorpt_correction_T_min 0.92961
_exptl_absorpt_correction_type multi-scan
_exptl_absorpt_process_details
;
CrysAlisPro, Agilent Technologies,
Version 1.171.36.28 (release 01-02-2013 CrysAlis171 .NET)
(compiled Feb  1 2013,16:14:44)
Empirical absorption correction using spherical harmonics,
 implemented in SCALE3 ABSPACK scaling algorithm.
;
_exptl_crystal_colour 'clear green'
_exptl_crystal_colour_lustre clear
_exptl_crystal_colour_primary green
_exptl_crystal_density_diffrn 1.422
_exptl_crystal_description rhombohedral
_exptl_crystal_F_000 3504
_exptl_crystal_size_max 0.1
_exptl_crystal_size_mid 0.1
_exptl_crystal_size_min 0.05
_refine_diff_density_max 0.792
_refine_diff_density_min -0.594
_refine_diff_density_rms 0.085
_refine_ls_extinction_method none
_refine_ls_goodness_of_fit_ref 1.030
_refine_ls_hydrogen_treatment constr
_refine_ls_matrix_type full
_refine_ls_number_parameters 424
_refine_ls_number_reflns 8117
_refine_ls_number_restraints 0
_refine_ls_restrained_S_all 1.030
_refine_ls_R_factor_all 0.0331
_refine_ls_R_factor_gt 0.0249
_refine_ls_shift/su_max 0.002
_refine_ls_shift/su_mean 0.000
_refine_ls_structure_factor_coef Fsqd
_refine_ls_weighting_details 'w=1/[\s^2^(Fo^2^)+(0.0187P)^2^] where P=(Fo^2^+2Fc^2^)/3'
_refine_ls_weighting_scheme calc
_refine_ls_wR_factor_gt 0.0504
_refine_ls_wR_factor_ref 0.0537
_reflns_Friedel_coverage 0.000
_reflns_number_gt 6947
_reflns_number_total 8117
_reflns_threshold_expression 'I > 2\s(I)'
_cod_data_source_file NiEr.cif
_cod_data_source_block NiEr
_cod_original_cell_volume 7938.44(16)
_cod_database_code 1520015
_shelx_space_group_comment
;
The symmetry employed for this shelxl refinement is uniquely defined
by the following loop, which should always be used as a source of
symmetry information in preference to the above space-group names.
They are only intended as comments.
;
_reflns_odcompleteness_completeness 99.78
_reflns_odcompleteness_iscentric 1
_reflns_odcompleteness_theta 26.32
_olex2_refinement_description
;
1. Fixed Uiso
 At 1.2 times of:
  All C(H,H) groups, All N(H) groups
 At 1.5 times of:
  All C(H,H,H) groups
2.a Ternary CH refined with riding coordinates:
 N1(H1)
2.b Secondary CH2 refined with riding coordinates:
 C25(H25A,H25B), C27(H27A,H27B), C29(H29A,H29B)
2.c Idealised Me refined as rotating group:
 C3(H3A,H3B,H3C), C4(H4A,H4B,H4C), C5(H5A,H5B,H5C), C8(H8A,H8B,H8C), C9(H9A,
 H9B,H9C), C10(H10A,H10B,H10C), C13(H13A,H13B,H13C), C14(H14A,H14B,H14C),
 C15(H15A,H15B,H15C), C18(H18A,H18B,H18C), C19(H19A,H19B,H19C), C20(H20A,H20B,
 H20C), C22(H22A,H22B,H22C), C23(H23A,H23B,H23C), C24(H24A,H24B,H24C), C26(H26A,
 H26B,H26C), C28(H28A,H28B,H28C), C30(H30A,H30B,H30C)
;
_shelx_shelxl_version_number 2014/7
_olex2_date_sample_data_collection 2013-10-29
_olex2_submission_special_instructions 'No special instructions were received'

loop_
_space_group_symop_operation_xyz
'x, y, z'
'-x, y, -z+1/2'
'x+1/2, y+1/2, z'
'-x+1/2, y+1/2, -z+1/2'
'-x, -y, -z'
'x, -y, z-1/2'
'-x+1/2, -y+1/2, -z'
'x+1/2, -y+1/2, z-1/2'

loop_
_atom_site_label
_atom_site_type_symbol
_atom_site_fract_x
_atom_site_fract_y
_atom_site_fract_z
_atom_site_U_iso_or_equiv
_atom_site_adp_type
_atom_site_occupancy
_atom_site_site_symmetry_order
_atom_site_calc_flag
_atom_site_refinement_flags_posn
Er1 Er 0.25060(2) 0.28854(2) 0.65911(2) 0.01507(4) Uani 1 1 d .
Ni1 Ni 0.25438(2) 0.32104(2) 0.47709(2) 0.01573(8) Uani 1 1 d .
O1 O 0.28292(9) 0.31017(8) 0.78007(9) 0.0210(4) Uani 1 1 d .
O1OH O 0.20413(8) 0.24025(7) 0.43955(8) 0.0141(4) Uani 1 1 d .
O2 O 0.29186(9) 0.27690(8) 0.89607(10) 0.0257(4) Uani 1 1 d .
O4 O 0.16039(10) 0.23184(8) 0.69903(10) 0.0261(4) Uani 1 1 d .
O5 O 0.30291(9) 0.19674(8) 0.69989(9) 0.0225(4) Uani 1 1 d .
O6 O 0.32025(9) 0.29052(7) 0.41077(9) 0.0191(4) Uani 1 1 d .
O7 O 0.31186(9) 0.37470(8) 0.64421(9) 0.0219(4) Uani 1 1 d .
O8 O 0.30899(9) 0.39499(8) 0.52312(9) 0.0225(4) Uani 1 1 d .
O9 O 0.16447(9) 0.36635(8) 0.65249(9) 0.0267(5) Uani 1 1 d .
O10 O 0.18742(9) 0.33658(8) 0.54675(9) 0.0201(4) Uani 1 1 d .
O11 O 0.20779(9) 0.37482(7) 0.39130(9) 0.0209(4) Uani 1 1 d .
C1 C 0.31703(14) 0.29553(11) 0.84329(14) 0.0189(6) Uani 1 1 d .
C2 C 0.39124(14) 0.30610(13) 0.85733(15) 0.0243(6) Uani 1 1 d .
C3 C 0.40176(17) 0.37329(14) 0.88713(19) 0.0458(9) Uani 1 1 d .
H3A H 0.3788 0.4021 0.8506 0.069 Uiso 1 1 calc GR
H3B H 0.4478 0.3829 0.8971 0.069 Uiso 1 1 calc GR
H3C H 0.3853 0.3770 0.9323 0.069 Uiso 1 1 calc GR
C4 C 0.41823(15) 0.29952(15) 0.78637(16) 0.0361(8) Uani 1 1 d .
H4A H 0.4089 0.2582 0.7661 0.054 Uiso 1 1 calc GR
H4B H 0.4649 0.3061 0.7976 0.054 Uiso 1 1 calc GR
H4C H 0.3979 0.3301 0.7506 0.054 Uiso 1 1 calc GR
C5 C 0.42711(15) 0.25976(15) 0.91575(16) 0.0365(8) Uani 1 1 d .
H5A H 0.4120 0.2652 0.9616 0.055 Uiso 1 1 calc GR
H5B H 0.4735 0.2675 0.9242 0.055 Uiso 1 1 calc GR
H5C H 0.4183 0.2176 0.8980 0.055 Uiso 1 1 calc GR
C6 C 0.14839(13) 0.19906(11) 0.64110(14) 0.0174(6) Uani 1 1 d .
C7 C 0.09721(13) 0.14729(12) 0.63157(14) 0.0223(6) Uani 1 1 d .
C8 C 0.05453(15) 0.15252(14) 0.69032(16) 0.0346(7) Uani 1 1 d .
H8A H 0.0814 0.1469 0.7391 0.052 Uiso 1 1 calc GR
H8B H 0.0211 0.1208 0.6815 0.052 Uiso 1 1 calc GR
H8C H 0.0343 0.1932 0.6873 0.052 Uiso 1 1 calc GR
C9 C 0.05405(15) 0.15226(15) 0.55312(16) 0.0370(8) Uani 1 1 d .
H9A H 0.0325 0.1923 0.5475 0.055 Uiso 1 1 calc GR
H9B H 0.0217 0.1195 0.5463 0.055 Uiso 1 1 calc GR
H9C H 0.0810 0.1481 0.5165 0.055 Uiso 1 1 calc GR
C10 C 0.13358(15) 0.08446(12) 0.64001(16) 0.0307(7) Uani 1 1 d .
H10A H 0.1602 0.0813 0.6030 0.046 Uiso 1 1 calc GR
H10B H 0.1023 0.0508 0.6335 0.046 Uiso 1 1 calc GR
H10C H 0.1611 0.0819 0.6888 0.046 Uiso 1 1 calc GR
C11 C 0.30805(12) 0.14178(11) 0.67575(14) 0.0184(6) Uani 1 1 d .
C12 C 0.33794(14) 0.09185(12) 0.73304(14) 0.0221(6) Uani 1 1 d .
C13 C 0.41275(15) 0.09656(16) 0.74244(19) 0.0455(9) Uani 1 1 d .
H13A H 0.4251 0.0874 0.6958 0.068 Uiso 1 1 calc GR
H13B H 0.4333 0.0670 0.7795 0.068 Uiso 1 1 calc GR
H13C H 0.4267 0.1383 0.7580 0.068 Uiso 1 1 calc GR
C14 C 0.31496(16) 0.02646(12) 0.70670(16) 0.0334(8) Uani 1 1 d .
H14A H 0.2679 0.0246 0.6984 0.050 Uiso 1 1 calc GR
H14B H 0.3334 -0.0037 0.7440 0.050 Uiso 1 1 calc GR
H14C H 0.3290 0.0172 0.6610 0.050 Uiso 1 1 calc GR
C15 C 0.31853(17) 0.10584(13) 0.80772(14) 0.0349(8) Uani 1 1 d .
H15A H 0.3343 0.1467 0.8248 0.052 Uiso 1 1 calc GR
H15B H 0.3375 0.0748 0.8437 0.052 Uiso 1 1 calc GR
H15C H 0.2716 0.1048 0.8015 0.052 Uiso 1 1 calc GR
C16 C 0.32532(13) 0.40750(11) 0.59143(14) 0.0187(6) Uani 1 1 d .
C17 C 0.36406(14) 0.46824(12) 0.61379(14) 0.0233(6) Uani 1 1 d .
C18 C 0.3227(2) 0.50855(15) 0.6546(2) 0.0585(11) Uani 1 1 d .
H18A H 0.2808 0.5163 0.6228 0.088 Uiso 1 1 calc GR
H18B H 0.3446 0.5477 0.6682 0.088 Uiso 1 1 calc GR
H18C H 0.3164 0.4871 0.6988 0.088 Uiso 1 1 calc GR
C19 C 0.42865(18) 0.45211(17) 0.6652(2) 0.0752(14) Uani 1 1 d .
H19A H 0.4202 0.4309 0.7085 0.113 Uiso 1 1 calc GR
H19B H 0.4528 0.4900 0.6801 0.113 Uiso 1 1 calc GR
H19C H 0.4539 0.4253 0.6395 0.113 Uiso 1 1 calc GR
C20 C 0.3766(2) 0.50401(14) 0.54615(17) 0.0521(10) Uani 1 1 d .
H20A H 0.4050 0.4799 0.5217 0.078 Uiso 1 1 calc GR
H20B H 0.3969 0.5435 0.5618 0.078 Uiso 1 1 calc GR
H20C H 0.3356 0.5112 0.5122 0.078 Uiso 1 1 calc GR
C21 C 0.09987(13) 0.41203(12) 0.54002(14) 0.0222(6) Uani 1 1 d .
C22 C 0.05790(16) 0.43837(16) 0.59189(17) 0.0423(8) Uani 1 1 d .
H22A H 0.0855 0.4597 0.6328 0.064 Uiso 1 1 calc GR
H22B H 0.0352 0.4047 0.6107 0.064 Uiso 1 1 calc GR
H22C H 0.0265 0.4674 0.5650 0.064 Uiso 1 1 calc GR
C23 C 0.13434(15) 0.46640(13) 0.50781(17) 0.0355(8) Uani 1 1 d .
H23A H 0.1019 0.4937 0.4794 0.053 Uiso 1 1 calc GR
H23B H 0.1619 0.4498 0.4761 0.053 Uiso 1 1 calc GR
H23C H 0.1607 0.4896 0.5479 0.053 Uiso 1 1 calc GR
C24 C 0.05866(16) 0.37452(15) 0.47681(18) 0.0488(9) Uani 1 1 d .
H24A H 0.0379 0.3402 0.4971 0.073 Uiso 1 1 calc GR
H24B H 0.0864 0.3584 0.4451 0.073 Uiso 1 1 calc GR
H24C H 0.0256 0.4012 0.4484 0.073 Uiso 1 1 calc GR
C33 C 0.15332(13) 0.36988(11) 0.58257(14) 0.0171(6) Uani 1 1 d .
N1 N 0.33522(11) 0.19211(10) 1.11976(12) 0.0223(5) Uani 1 1 d .
H1 H 0.2909 0.2067 1.1217 0.027 Uiso 1 1 calc R
C25 C 0.33184(15) 0.16652(13) 1.04249(15) 0.0302(7) Uani 1 1 d .
H25A H 0.3754 0.1534 1.0374 0.036 Uiso 1 1 calc R
H25B H 0.3176 0.1996 1.0065 0.036 Uiso 1 1 calc R
C26 C 0.28546(17) 0.11157(13) 1.02509(17) 0.0411(8) Uani 1 1 d .
H26A H 0.2804 0.1008 0.9733 0.062 Uiso 1 1 calc GR
H26B H 0.2435 0.1227 1.0356 0.062 Uiso 1 1 calc GR
H26C H 0.3030 0.0763 1.0552 0.062 Uiso 1 1 calc GR
C27 C 0.35285(14) 0.14390(12) 1.18005(15) 0.0248(6) Uani 1 1 d .
H27A H 0.3189 0.1120 1.1732 0.030 Uiso 1 1 calc R
H27B H 0.3537 0.1638 1.2279 0.030 Uiso 1 1 calc R
C28 C 0.41838(14) 0.11252(14) 1.18181(17) 0.0361(8) Uani 1 1 d .
H28A H 0.4164 0.0886 1.1370 0.054 Uiso 1 1 calc GR
H28B H 0.4284 0.0851 1.2242 0.054 Uiso 1 1 calc GR
H28C H 0.4520 0.1439 1.1853 0.054 Uiso 1 1 calc GR
C29 C 0.37884(15) 0.24825(12) 1.13379(16) 0.0302(7) Uani 1 1 d .
H29A H 0.4186 0.2401 1.1152 0.036 Uiso 1 1 calc R
H29B H 0.3913 0.2552 1.1871 0.036 Uiso 1 1 calc R
C30 C 0.34651(16) 0.30659(13) 1.09716(17) 0.0370(8) Uani 1 1 d .
H30A H 0.3340 0.2999 1.0443 0.055 Uiso 1 1 calc GR
H30B H 0.3767 0.3411 1.1068 0.055 Uiso 1 1 calc GR
H30C H 0.3082 0.3159 1.1170 0.055 Uiso 1 1 calc GR

loop_
_atom_site_aniso_label
_atom_site_aniso_U_11
_atom_site_aniso_U_22
_atom_site_aniso_U_33
_atom_site_aniso_U_23
_atom_site_aniso_U_13
_atom_site_aniso_U_12
Er1 0.01814(7) 0.01810(7) 0.00952(6) 0.00096(4) 0.00410(5) 0.00226(5)
Ni1 0.02021(19) 0.01726(16) 0.01032(16) 0.00094(13) 0.00447(14) 0.00153(15)
O1 0.0230(11) 0.0279(10) 0.0115(9) -0.0003(7) 0.0022(8) 0.0025(9)
O1OH 0.0177(10) 0.0154(8) 0.0095(8) 0.0005(7) 0.0035(7) 0.0009(8)
O2 0.0206(11) 0.0400(11) 0.0170(10) 0.0081(8) 0.0054(8) 0.0037(9)
O4 0.0293(12) 0.0325(10) 0.0207(10) -0.0089(8) 0.0147(9) -0.0087(9)
O5 0.0305(12) 0.0212(9) 0.0142(9) 0.0007(7) 0.0008(8) 0.0072(9)
O6 0.0192(10) 0.0252(10) 0.0140(9) 0.0027(7) 0.0058(8) -0.0013(8)
O7 0.0288(11) 0.0227(9) 0.0147(9) 0.0001(8) 0.0056(8) -0.0047(9)
O8 0.0326(12) 0.0217(9) 0.0143(10) -0.0021(7) 0.0073(8) -0.0045(9)
O9 0.0294(11) 0.0388(11) 0.0132(10) 0.0035(8) 0.0070(8) 0.0155(10)
O10 0.0248(11) 0.0233(9) 0.0130(9) 0.0010(7) 0.0055(8) 0.0091(8)
O11 0.0296(11) 0.0206(9) 0.0125(9) 0.0018(7) 0.0041(8) 0.0051(8)
C1 0.0246(16) 0.0174(13) 0.0148(14) -0.0032(10) 0.0041(12) 0.0010(12)
C2 0.0197(15) 0.0348(15) 0.0185(15) 0.0007(12) 0.0038(12) -0.0036(13)
C3 0.040(2) 0.0456(19) 0.054(2) -0.0122(17) 0.0142(17) -0.0158(17)
C4 0.0198(17) 0.060(2) 0.0297(18) 0.0030(15) 0.0085(14) -0.0009(15)
C5 0.0208(17) 0.057(2) 0.0287(17) 0.0077(15) -0.0022(14) -0.0015(16)
C6 0.0157(14) 0.0219(13) 0.0153(14) 0.0044(11) 0.0047(11) 0.0054(12)
C7 0.0176(15) 0.0329(15) 0.0163(14) -0.0007(12) 0.0034(11) -0.0040(13)
C8 0.0283(18) 0.0464(18) 0.0331(18) -0.0079(14) 0.0156(14) -0.0117(15)
C9 0.0246(17) 0.055(2) 0.0278(17) 0.0002(15) -0.0028(14) -0.0067(16)
C10 0.0385(19) 0.0276(15) 0.0276(16) 0.0034(12) 0.0103(14) -0.0030(14)
C11 0.0130(14) 0.0223(14) 0.0204(14) 0.0066(11) 0.0046(11) 0.0033(12)
C12 0.0246(16) 0.0231(14) 0.0174(14) 0.0045(11) 0.0016(12) 0.0050(13)
C13 0.0283(19) 0.054(2) 0.051(2) 0.0251(17) 0.0012(16) 0.0130(17)
C14 0.050(2) 0.0226(14) 0.0256(16) 0.0045(12) 0.0016(15) 0.0096(15)
C15 0.059(2) 0.0278(15) 0.0179(15) 0.0094(12) 0.0079(15) 0.0065(16)
C16 0.0174(14) 0.0195(13) 0.0209(15) -0.0002(11) 0.0078(12) 0.0046(12)
C17 0.0278(16) 0.0214(14) 0.0211(15) -0.0011(11) 0.0058(12) -0.0041(13)
C18 0.084(3) 0.0354(18) 0.069(3) -0.0227(18) 0.044(2) -0.014(2)
C19 0.042(2) 0.055(2) 0.111(4) 0.029(2) -0.029(2) -0.023(2)
C20 0.089(3) 0.0369(18) 0.036(2) -0.0058(15) 0.028(2) -0.033(2)
C21 0.0185(15) 0.0271(14) 0.0209(14) 0.0026(11) 0.0035(12) 0.0078(12)
C22 0.0333(19) 0.060(2) 0.0377(19) 0.0146(16) 0.0163(16) 0.0249(17)
C23 0.041(2) 0.0304(16) 0.0380(18) 0.0125(14) 0.0142(15) 0.0125(15)
C24 0.035(2) 0.054(2) 0.048(2) -0.0021(17) -0.0137(17) 0.0026(18)
C33 0.0161(14) 0.0170(13) 0.0194(14) 0.0023(11) 0.0066(11) -0.0018(12)
N1 0.0212(13) 0.0279(12) 0.0186(12) 0.0021(10) 0.0055(10) 0.0022(11)
C25 0.0367(19) 0.0351(16) 0.0189(15) -0.0022(12) 0.0059(13) 0.0015(15)
C26 0.048(2) 0.0333(17) 0.0378(19) -0.0074(14) -0.0016(16) 0.0051(16)
C27 0.0268(16) 0.0283(15) 0.0201(15) 0.0046(12) 0.0068(12) 0.0039(13)
C28 0.0257(17) 0.0461(18) 0.0363(18) 0.0111(15) 0.0056(14) 0.0092(15)
C29 0.0311(18) 0.0316(16) 0.0294(17) -0.0023(13) 0.0093(14) -0.0060(14)
C30 0.045(2) 0.0280(15) 0.0396(19) 0.0012(14) 0.0128(16) -0.0036(16)

loop_
_atom_type_symbol
_atom_type_description
_atom_type_scat_dispersion_real
_atom_type_scat_dispersion_imag
_atom_type_scat_source
C C 0.0033 0.0016 'International Tables Vol C Tables 4.2.6.8 and 6.1.1.4'
H H 0.0000 0.0000 'International Tables Vol C Tables 4.2.6.8 and 6.1.1.4'
Er Er -0.2586 4.9576 'International Tables Vol C Tables 4.2.6.8 and 6.1.1.4'
N N 0.0061 0.0033 'International Tables Vol C Tables 4.2.6.8 and 6.1.1.4'
Ni Ni 0.3393 1.1124 'International Tables Vol C Tables 4.2.6.8 and 6.1.1.4'
O O 0.0106 0.0060 'International Tables Vol C Tables 4.2.6.8 and 6.1.1.4'

loop_
_geom_angle_atom_site_label_1
_geom_angle_atom_site_label_2
_geom_angle_atom_site_label_3
_geom_angle
_geom_angle_site_symmetry_1
_geom_angle_site_symmetry_3
Ni1 Er1 Ni1 55.119(9) 7_556 .
O1 Er1 Ni1 145.95(4) . 7_556
O1 Er1 Ni1 149.85(5) . .
O1 Er1 O1OH 138.77(6) . 7_556
O1 Er1 O4 84.37(6) . .
O1 Er1 O5 79.87(6) . .
O1 Er1 O6 134.20(6) . 7_556
O1 Er1 O7 83.59(6) . .
O1 Er1 O9 88.87(6) . .
O1 Er1 O10 139.17(6) . .
O1 Er1 C6 108.97(7) . .
O1 Er1 C33 114.22(7) . .
O1OH Er1 Ni1 35.83(4) 7_556 .
O1OH Er1 Ni1 36.10(4) 7_556 7_556
O1OH Er1 O4 124.26(6) 7_556 .
O1OH Er1 O5 77.53(6) 7_556 .
O1OH Er1 O6 72.48(6) 7_556 7_556
O1OH Er1 O9 124.19(6) 7_556 .
O1OH Er1 O10 71.46(6) 7_556 .
O1OH Er1 C6 98.41(7) 7_556 .
O1OH Er1 C33 98.09(6) 7_556 .
O4 Er1 Ni1 88.17(4) . 7_556
O4 Er1 Ni1 123.83(4) . .
O4 Er1 C6 26.29(6) . .
O4 Er1 C33 86.35(7) . .
O5 Er1 Ni1 66.12(4) . 7_556
O5 Er1 Ni1 112.86(4) . .
O5 Er1 O4 79.86(7) . .
O5 Er1 O6 77.10(6) . 7_556
O5 Er1 O9 153.90(7) . .
O5 Er1 O10 140.87(6) . .
O5 Er1 C6 75.99(7) . .
O5 Er1 C33 159.32(7) . .
O6 Er1 Ni1 75.95(4) 7_556 .
O6 Er1 Ni1 37.93(4) 7_556 7_556
O6 Er1 O4 52.99(6) 7_556 .
O6 Er1 O10 71.28(5) 7_556 .
O6 Er1 C6 26.75(6) 7_556 .
O6 Er1 C33 82.30(6) 7_556 .
O7 Er1 Ni1 66.29(4) . .
O7 Er1 Ni1 113.59(4) . 7_556
O7 Er1 O1OH 78.05(6) . 7_556
O7 Er1 O4 155.10(6) . .
O7 Er1 O5 119.13(7) . .
O7 Er1 O6 142.17(6) . 7_556
O7 Er1 O9 82.40(7) . .
O7 Er1 O10 77.27(6) . .
O7 Er1 C6 162.57(7) . .
O7 Er1 C33 78.88(7) . .
O9 Er1 Ni1 121.28(4) . 7_556
O9 Er1 Ni1 88.52(4) . .
O9 Er1 O4 75.63(6) . .
O9 Er1 O6 94.87(6) . 7_556
O9 Er1 O10 53.31(6) . .
O9 Er1 C6 85.73(7) . .
O9 Er1 C33 26.45(6) . .
O10 Er1 Ni1 37.35(4) . .
O10 Er1 Ni1 74.77(4) . 7_556
O10 Er1 O4 98.27(6) . .
O10 Er1 C6 85.41(6) . .
O10 Er1 C33 26.87(6) . .
C6 Er1 Ni1 100.78(5) . .
C6 Er1 Ni1 62.60(5) . 7_556
C33 Er1 Ni1 98.33(5) . 7_556
C33 Er1 Ni1 62.93(5) . .
C33 Er1 C6 84.81(7) . .
Er1 Ni1 Er1 124.879(9) 7_556 .
O1OH Ni1 Er1 93.12(4) 7_556 7_556
O1OH Ni1 Er1 40.78(5) . 7_556
O1OH Ni1 Er1 40.39(5) 7_556 .
O1OH Ni1 Er1 92.67(4) . .
O1OH Ni1 O1OH 79.98(7) . 7_556
O1OH Ni1 O6 90.44(7) 7_556 .
O1OH Ni1 O6 83.93(6) . .
O1OH Ni1 O10 88.91(7) . .
O1OH Ni1 O10 83.08(6) 7_556 .
O6 Ni1 Er1 45.04(5) . 7_556
O6 Ni1 Er1 130.08(5) . .
O8 Ni1 Er1 140.47(5) . 7_556
O8 Ni1 Er1 82.69(5) . .
O8 Ni1 O1OH 173.93(7) . .
O8 Ni1 O1OH 93.95(6) . 7_556
O8 Ni1 O6 96.05(7) . .
O8 Ni1 O10 90.52(7) . .
O8 Ni1 O11 91.32(7) . .
O10 Ni1 Er1 128.95(5) . 7_556
O10 Ni1 Er1 44.80(4) . .
O10 Ni1 O6 171.09(6) . .
O11 Ni1 Er1 83.14(5) . 7_556
O11 Ni1 Er1 140.25(5) . .
O11 Ni1 O1OH 94.75(7) . .
O11 Ni1 O1OH 174.70(7) . 7_556
O11 Ni1 O6 89.56(7) . .
O11 Ni1 O10 96.33(7) . .
C1 O1 Er1 148.97(16) . .
Ni1 O1OH Er1 103.12(7) . 7_556
Ni1 O1OH Er1 103.78(7) 7_556 7_556
Ni1 O1OH Ni1 100.02(7) . 7_556
C6 O4 Er1 93.22(15) . .
C11 O5 Er1 138.23(16) . .
Ni1 O6 Er1 97.03(7) . 7_556
C6 O6 Er1 94.30(15) 7_556 7_556
C6 O6 Ni1 149.80(16) 7_556 .
C16 O7 Er1 138.43(16) . .
C16 O8 Ni1 126.59(16) . .
C33 O9 Er1 94.30(15) . .
Ni1 O10 Er1 97.85(7) . .
C33 O10 Er1 93.48(14) . .
C33 O10 Ni1 155.24(16) . .
C11 O11 Ni1 126.08(15) 7_556 .
O1 C1 C2 118.5(2) . .
O2 C1 O1 122.6(3) . .
O2 C1 C2 118.7(2) . .
C1 C2 C3 105.3(2) . .
C1 C2 C5 110.8(2) . .
C3 C2 C5 109.8(2) . .
C4 C2 C1 112.1(2) . .
C4 C2 C3 109.8(2) . .
C4 C2 C5 109.0(2) . .
O4 C6 Er1 60.50(13) . .
O4 C6 O6 119.3(2) . 7_556
O4 C6 C7 121.2(2) . .
O6 C6 Er1 58.95(13) 7_556 .
O6 C6 C7 119.5(2) 7_556 .
C7 C6 Er1 175.84(18) . .
C6 C7 C8 111.0(2) . .
C6 C7 C9 108.7(2) . .
C6 C7 C10 107.7(2) . .
C8 C7 C9 109.9(2) . .
C8 C7 C10 109.7(2) . .
C10 C7 C9 109.8(2) . .
O5 C11 C12 117.0(2) . .
O11 C11 O5 125.3(2) 7_556 .
O11 C11 C12 117.6(2) 7_556 .
C13 C12 C11 107.1(2) . .
C14 C12 C11 111.1(2) . .
C14 C12 C13 110.0(2) . .
C14 C12 C15 109.9(2) . .
C15 C12 C11 109.4(2) . .
C15 C12 C13 109.3(2) . .
O7 C16 C17 116.4(2) . .
O8 C16 O7 125.8(2) . .
O8 C16 C17 117.8(2) . .
C18 C17 C16 106.9(2) . .
C18 C17 C19 110.0(3) . .
C18 C17 C20 108.9(3) . .
C19 C17 C16 109.0(2) . .
C19 C17 C20 110.2(3) . .
C20 C17 C16 111.8(2) . .
C22 C21 C23 109.3(2) . .
C22 C21 C24 111.3(3) . .
C24 C21 C23 109.8(2) . .
C33 C21 C22 110.5(2) . .
C33 C21 C23 107.0(2) . .
C33 C21 C24 108.8(2) . .
O9 C33 Er1 59.26(13) . .
O9 C33 O10 118.9(2) . .
O9 C33 C21 121.7(2) . .
O10 C33 Er1 59.66(12) . .
O10 C33 C21 119.4(2) . .
C21 C33 Er1 178.27(18) . .
C27 N1 C25 113.7(2) . .
C29 N1 C25 111.4(2) . .
C29 N1 C27 111.9(2) . .
N1 C25 C26 112.8(2) . .
N1 C27 C28 113.9(2) . .
N1 C29 C30 112.6(2) . .

loop_
_geom_bond_atom_site_label_1
_geom_bond_atom_site_label_2
_geom_bond_distance
_geom_bond_site_symmetry_2
Er1 Ni1 3.4019(3) 7_556
Er1 Ni1 3.4194(3) .
Er1 O1 2.2291(16) .
Er1 O1OH 2.2815(16) 7_556
Er1 O4 2.4611(18) .
Er1 O5 2.2886(17) .
Er1 O6 2.4256(17) 7_556
Er1 O7 2.2812(17) .
Er1 O9 2.4245(17) .
Er1 O10 2.4321(16) .
Er1 C6 2.823(3) .
Er1 C33 2.813(2) .
Ni1 Er1 3.4020(3) 7_556
Ni1 O1OH 2.0610(15) 7_556
Ni1 O1OH 2.0584(16) .
Ni1 O6 2.1067(18) .
Ni1 O8 2.0237(17) .
Ni1 O10 2.0940(18) .
Ni1 O11 2.0261(16) .
O1 C1 1.268(3) .
O1OH Er1 2.2815(16) 7_556
O1OH Ni1 2.0610(15) 7_556
O2 C1 1.252(3) .
O4 C6 1.252(3) .
O5 C11 1.264(3) .
O6 Er1 2.4257(17) 7_556
O6 C6 1.274(3) 7_556
O7 C16 1.268(3) .
O8 C16 1.257(3) .
O9 C33 1.256(3) .
O10 C33 1.274(3) .
O11 C11 1.256(3) 7_556
C1 C2 1.528(4) .
C2 C3 1.532(4) .
C2 C4 1.521(4) .
C2 C5 1.534(4) .
C6 O6 1.274(3) 7_556
C6 C7 1.518(4) .
C7 C8 1.529(4) .
C7 C9 1.536(4) .
C7 C10 1.530(4) .
C11 O11 1.256(3) 7_556
C11 C12 1.535(3) .
C12 C13 1.533(4) .
C12 C14 1.519(4) .
C12 C15 1.530(4) .
C16 C17 1.536(4) .
C17 C18 1.515(4) .
C17 C19 1.516(4) .
C17 C20 1.520(4) .
C21 C22 1.520(4) .
C21 C23 1.540(4) .
C21 C24 1.521(4) .
C21 C33 1.516(3) .
N1 C25 1.504(3) .
N1 C27 1.498(3) .
N1 C29 1.492(3) .
C25 C26 1.509(4) .
C27 C28 1.511(4) .
C29 C30 1.505(4) .
